data_1543281
loop_
_publ_author_name
'Rosenzweig, Michael W.'
'Scheurer, Andreas'
'Lamsfus, Carlos A.'
'Heinemann, Frank W.'
'Maron, Laurent'
'Andrez, Julie'
'Mazzanti, Marinella'
'Meyer, Karsten'

_publ_section_title
;
 Uranium(iv) terminal hydrosulfido and sulfido complexes: insights into
 the nature of the uranium--sulfur bond
;
_journal_issue 9
_journal_name_full 'Chem. Sci.'
_journal_page_first 5857
_journal_paper_doi 10.1039/C6SC00677A
_journal_volume 7
_journal_year 2016
_chemical_absolute_configuration ad
_chemical_formula_moiety '2(C60 H79 N3 O3 S1 U1), 6.5(C H2 Cl2)'
_chemical_formula_sum 'C126.5 H171 Cl13 N6 O6 S2 U2'
_chemical_formula_weight 2872.71
_chemical_properties_physical 'Air-sensitive, Moisture-sensitive, Oxygen-sensitive'
_space_group_crystal_system hexagonal
_space_group_IT_number 173
_space_group_name_Hall 'P 6c'
_space_group_name_H-M_alt 'P 63'
_symmetry_space_group_name_Hall 'P 6c'
_symmetry_space_group_name_H-M 'P 63'
_atom_sites_solution_hydrogens mixed
_audit_creation_date 2015-09-29
_audit_creation_method
;
Olex2 1.2
(compiled 2015.01.26 svn.r3150 for OlexSys, GUI svn.r4998)
;
_audit_update_record
;
2016-02-11 deposited with the CCDC.
2016-05-10 downloaded from the CCDC.
;
_cell_angle_alpha 90
_cell_angle_beta 90
_cell_angle_gamma 120
_cell_formula_units_Z 2
_cell_length_a 20.258(5)
_cell_length_b 20.258(5)
_cell_length_c 18.302(4)
_cell_measurement_reflns_used 9633
_cell_measurement_temperature 100(2)
_cell_measurement_theta_max 28.16
_cell_measurement_theta_min 2.23
_cell_volume 6505(3)
_computing_cell_refinement 'Bruker SAINT'
_computing_data_collection 'Bruker APEX2'
_computing_data_reduction 'Bruker SAINT'
_computing_molecular_graphics 'SHELXTL 6.12 (Bruker AXS, 2002)'
_computing_publication_material 'Olex2 (Dolomanov et al., 2009)'
_computing_structure_refinement 'SHELXL-2014/6 (Sheldrick, 2008)'
_computing_structure_solution 'SHELXTL 6.12 (Bruker AXS, 2002)'
_diffrn_ambient_temperature 100(2)
_diffrn_detector_area_resol_mean 83.33
_diffrn_measured_fraction_theta_full 1.000
_diffrn_measured_fraction_theta_max 0.998
_diffrn_measurement_device_type 'Bruker Smart APEX II CCD area detector'
_diffrn_measurement_method 'phi and omega scans'
_diffrn_radiation_monochromator 'Triumph curved graphite'
_diffrn_radiation_type MoK\a
_diffrn_radiation_wavelength 0.71073
_diffrn_reflns_av_R_equivalents 0.0613
_diffrn_reflns_av_unetI/netI 0.0364
_diffrn_reflns_Laue_measured_fraction_full 1.000
_diffrn_reflns_Laue_measured_fraction_max 0.998
_diffrn_reflns_limit_h_max 27
_diffrn_reflns_limit_h_min -27
_diffrn_reflns_limit_k_max 27
_diffrn_reflns_limit_k_min -27
_diffrn_reflns_limit_l_max 24
_diffrn_reflns_limit_l_min -24
_diffrn_reflns_number 165921
_diffrn_reflns_point_group_measured_fraction_full 1.000
_diffrn_reflns_point_group_measured_fraction_max 0.998
_diffrn_reflns_theta_full 25.242
_diffrn_reflns_theta_max 28.741
_diffrn_reflns_theta_min 1.161
_diffrn_source 'fine-focus sealed tube'
_diffrn_standards_number 0
_exptl_absorpt_coefficient_mu 2.839
_exptl_absorpt_correction_T_max 0.7458
_exptl_absorpt_correction_T_min 0.6466
_exptl_absorpt_correction_type multi-scan
_exptl_absorpt_process_details
;
SADABS-2012/1 (Bruker,2012) was used for absorption correction.
wR2(int) was 0.0916 before and 0.0796 after correction.
The Ratio of minimum to maximum transmission is 0.8670.
The \l/2 correction factor is 0.0015.
;
_exptl_crystal_colour colorless
_exptl_crystal_density_diffrn 1.467
_exptl_crystal_description prism
_exptl_crystal_F_000 2914
_exptl_crystal_recrystallization_method 'Re-crystallisation from solvent: dichloromethane/n-pentane'
_exptl_crystal_size_max 0.22
_exptl_crystal_size_mid 0.11
_exptl_crystal_size_min 0.1
_refine_diff_density_max 1.148
_refine_diff_density_min -0.803
_refine_diff_density_rms 0.095
_refine_ls_abs_structure_details
;
 Refined as an inversion twin.
;
_refine_ls_abs_structure_Flack 0.015(7)
_refine_ls_extinction_method none
_refine_ls_goodness_of_fit_ref 1.133
_refine_ls_hydrogen_treatment constr
_refine_ls_matrix_type full
_refine_ls_number_parameters 532
_refine_ls_number_reflns 11217
_refine_ls_number_restraints 182
_refine_ls_restrained_S_all 1.160
_refine_ls_R_factor_all 0.0385
_refine_ls_R_factor_gt 0.0307
_refine_ls_shift/su_max 0.004
_refine_ls_shift/su_mean 0.000
_refine_ls_structure_factor_coef Fsqd
_refine_ls_weighting_details 'w=1/[\s^2^(Fo^2^)+(0.0266P)^2^+9.1836P] where P=(Fo^2^+2Fc^2^)/3'
_refine_ls_weighting_scheme calc
_refine_ls_wR_factor_gt 0.0696
_refine_ls_wR_factor_ref 0.0714
_reflns_Friedel_coverage 0.941
_reflns_Friedel_fraction_full 1.000
_reflns_Friedel_fraction_max 0.998
_reflns_number_gt 10199
_reflns_number_total 11217
_reflns_threshold_expression 'I > 2\s(I)'
_cod_data_source_file c6sc00677a2.cif
_cod_data_source_block mr1517
_cod_depositor_comments 'Adding full bibliography for 1543281--1543283.cif.'
_cod_original_formula_sum 'C126.50 H171 Cl13 N6 O6 S2 U2'
_cod_database_code 1543281
_shelxl_version_number 2014/6
_shelx_space_group_comment
;
The symmetry employed for this shelxl refinement is uniquely defined
by the following loop, which should always be used as a source of
symmetry information in preference to the above space-group names.
They are only intended as comments.
;
_shelx_estimated_absorpt_t_max 0.764
_shelx_estimated_absorpt_t_min 0.574
_olex2_refinement_description
;
1. Twinned data refinement
 Scales: 0.985(7) 0.015(7)
2. Fixed Uiso
 At 1.2 times of:
  All C(H) groups, {H14A,H14B} of C14, {H3A,H3B} of C3, {H10A,H10B} of C100,
  {H11A,H11B} of C110, {H20D,H20E} of C200, {H21C,H21D} of C210, {H15A,H15B} of
  C15, {H16A,H16B} of C16, {H17A,H17B} of C17, {H18A,H18B} of C18, {H19A,H19B}
  of C19, {H21A,H21B} of C21, {H23A,H23B} of C23, {H34A,H34B} of C34, {H35A,
  H35B} of C35, {H36A,H36B} of C36, {H37A,H37B} of C37, {H38A,H38B} of C38,
  {H39A,H39B} of C39
 At 1.5 times of:
  All C(H,H,H) groups, {H2A,H2B} of C2, {H1A,H1B} of C1, {H22A,H22B} of C22,
  All S(H) groups
3. Restrained distances
 C100-Cl11 = C100-Cl12 = C110-Cl13 = C110-Cl14
 1.8 with sigma of 0.01
 Cl11-Cl12 = Cl13-Cl14 = Cl21-Cl22 = Cl23-Cl24
 2.9 with sigma of 0.01
 C200-Cl21 = C200-Cl22 = C210-Cl23 = C210-Cl24
 1.8 with sigma of 0.01
 C300-Cl31
 1.8 with sigma of 0.01
4. Uiso/Uaniso restraints and constraints
C100 \\sim Cl11 \\sim Cl12 \\sim C110 \\sim Cl13 \\sim Cl14: within 1.7A with
sigma of 0.01 and sigma for terminal atoms of 0.02
C200 \\sim Cl21 \\sim Cl22 \\sim C210 \\sim Cl23 \\sim Cl24: within 1.7A with
sigma of 0.01 and sigma for terminal atoms of 0.02
C300 \\sim Cl31: within 1.7A with sigma of 0.003 and sigma for terminal atoms
of 0.006
Uanis(C100) \\sim Ueq, Uanis(Cl11) \\sim Ueq, Uanis(Cl12) \\sim Ueq,
Uanis(C110) \\sim Ueq, Uanis(Cl13) \\sim Ueq, Uanis(Cl14) \\sim Ueq: with sigma
of 0.01 and sigma for terminal atoms of 0.02
Uanis(C200) \\sim Ueq, Uanis(Cl21) \\sim Ueq, Uanis(Cl22) \\sim Ueq,
Uanis(C210) \\sim Ueq, Uanis(Cl23) \\sim Ueq, Uanis(Cl24) \\sim Ueq: with sigma
of 0.01 and sigma for terminal atoms of 0.02
Uanis(C300) \\sim Ueq, Uanis(Cl31) \\sim Ueq: with sigma of 0.003 and sigma for
terminal atoms of 0.006
5. Same fragment restrains
{C110, Cl13, Cl14} sigma for 1-2: 0.02, 1-3: 0.04
as
{C100, Cl11, Cl12}
{C110, Cl13, Cl14} sigma for 1-2: 0.02, 1-3: 0.04
as
{C200, Cl21, Cl22}
{C110, Cl13, Cl14} sigma for 1-2: 0.02, 1-3: 0.04
as
{C210, Cl23, Cl24}
6. Others
 Sof(C110)=Sof(H11A)=Sof(H11B)=Sof(Cl13)=Sof(Cl14)=1-FVAR(1)
 Sof(C100)=Sof(H10A)=Sof(H10B)=Sof(Cl11)=Sof(Cl12)=FVAR(1)
 Sof(C210)=Sof(H21C)=Sof(H21D)=Sof(Cl23)=Sof(Cl24)=1-FVAR(2)
 Sof(C200)=Sof(H20D)=Sof(H20E)=Sof(Cl21)=Sof(Cl22)=FVAR(2)
 Fixed Sof: H1(0.33333) H2(0.33333) C300(0.16667) Cl31(0.33333)
7.a Riding coordinates:
 S1(H1), S2(H2)
7.b Ternary CH refined with riding coordinates:
 C11(H11), C12(H12), C13(H13), C31(H31), C32(H32), C33(H33)
7.c Secondary CH2 refined with riding coordinates:
 C1(H1A,H1B), C2(H2A,H2B), C3(H3A,H3B), C14(H14A,H14B), C15(H15A,H15B),
 C16(H16A,H16B), C17(H17A,H17B), C18(H18A,H18B), C19(H19A,H19B), C21(H21A,H21B),
  C22(H22A,H22B), C23(H23A,H23B), C34(H34A,H34B), C35(H35A,H35B), C36(H36A,
 H36B), C37(H37A,H37B), C38(H38A,H38B), C39(H39A,H39B), C100(H10A,H10B),
 C110(H11A,H11B), C200(H20D,H20E), C210(H21C,H21D)
7.d Me refined with riding coordinates:
 C20(H20A,H20B,H20C), C40(H40A,H40B,H40C)
7.e Aromatic/amide H refined with riding coordinates:
 C7(H7), C9(H9), C27(H27), C29(H29)
;
_olex2_submission_special_instructions 'No special instructions were received'

loop_
_space_group_symop_operation_xyz
'x, y, z'
'x-y, x, z+1/2'
'y, -x+y, z+1/2'
'-y, x-y, z'
'-x+y, -x, z'
'-x, -y, z+1/2'

loop_
_atom_site_label
_atom_site_type_symbol
_atom_site_fract_x
_atom_site_fract_y
_atom_site_fract_z
_atom_site_U_iso_or_equiv
_atom_site_adp_type
_atom_site_occupancy
_atom_site_site_symmetry_order
_atom_site_calc_flag
_atom_site_refinement_flags_posn
_atom_site_refinement_flags_adp
_atom_site_refinement_flags_occupancy
_atom_site_disorder_assembly
_atom_site_disorder_group
U1 U 0.6667 0.3333 0.60538(2) 0.01672(8) Uani 1 3 d S T P . .
S1 S 0.6667 0.3333 0.7608(2) 0.0407(7) Uani 1 3 d S T P . .
H1 H 0.6543 0.3084 0.8063 0.061 Uiso 0.3333 1 d R . . . .
O1 O 0.7609(2) 0.3137(2) 0.6200(2) 0.0215(9) Uani 1 1 d . . . . .
N1 N 0.7615(3) 0.3907(3) 0.4911(3) 0.0198(10) Uani 1 1 d . . . . .
C1 C 0.7528(3) 0.3340(3) 0.4340(3) 0.0214(12) Uani 1 1 d . . . . .
H1A H 0.8038 0.3422 0.4209 0.032 Uiso 1 1 calc R . . . .
H1B H 0.7302 0.3426 0.3895 0.032 Uiso 1 1 calc R . . . .
C2 C 0.7475(3) 0.4504(3) 0.4594(4) 0.0228(12) Uani 1 1 d . . . . .
H2A H 0.7823 0.4746 0.4175 0.034 Uiso 1 1 calc R . . . .
H2B H 0.7595 0.4903 0.4966 0.034 Uiso 1 1 calc R . . . .
C3 C 0.8416(3) 0.4310(3) 0.5206(3) 0.0224(12) Uani 1 1 d . . . . .
H3A H 0.8763 0.4645 0.4819 0.027 Uiso 1 1 calc R . . . .
H3B H 0.8443 0.4639 0.5617 0.027 Uiso 1 1 calc R . . . .
C4 C 0.8700(3) 0.3793(3) 0.5467(3) 0.0205(11) Uani 1 1 d . . . . .
C5 C 0.8292(3) 0.3224(3) 0.5992(4) 0.0208(10) Uani 1 1 d . . . . .
C6 C 0.8574(3) 0.2775(3) 0.6275(3) 0.0204(12) Uani 1 1 d . . . . .
C7 C 0.9283(3) 0.2914(3) 0.6000(4) 0.0237(11) Uani 1 1 d . . . . .
H7 H 0.9491 0.2619 0.6185 0.028 Uiso 1 1 calc R . . . .
C8 C 0.9692(3) 0.3460(4) 0.5469(3) 0.0256(13) Uani 1 1 d . . . . .
C9 C 0.9395(3) 0.3899(3) 0.5207(3) 0.0246(13) Uani 1 1 d . . . . .
H9 H 0.9666 0.4276 0.4846 0.030 Uiso 1 1 calc R . . . .
C10 C 0.8144(3) 0.2165(3) 0.6855(3) 0.0218(11) Uani 1 1 d . . . . .
C11 C 0.8105(4) 0.1132(4) 0.7666(4) 0.0331(16) Uani 1 1 d . . . . .
H11 H 0.8394 0.0871 0.7810 0.040 Uiso 1 1 calc R . . . .
C12 C 0.7540(4) 0.1902(4) 0.8111(4) 0.0308(14) Uani 1 1 d . . . . .
H12 H 0.7453 0.2147 0.8546 0.037 Uiso 1 1 calc R . . . .
C13 C 0.6897(4) 0.0952(4) 0.7109(4) 0.0373(16) Uani 1 1 d . . . . .
H13 H 0.6393 0.0572 0.6896 0.045 Uiso 1 1 calc R . . . .
C14 C 0.8561(3) 0.1743(4) 0.7096(3) 0.0253(12) Uani 1 1 d . . . . .
H14A H 0.8650 0.1503 0.6665 0.030 Uiso 1 1 calc R . . . .
H14B H 0.9063 0.2115 0.7303 0.030 Uiso 1 1 calc R . . . .
C15 C 0.7359(3) 0.1555(3) 0.6546(4) 0.0289(13) Uani 1 1 d . . . . .
H15A H 0.7071 0.1806 0.6386 0.035 Uiso 1 1 calc R . . . .
H15B H 0.7439 0.1310 0.6113 0.035 Uiso 1 1 calc R . . . .
C16 C 0.7967(4) 0.1500(5) 0.8353(4) 0.0368(16) Uani 1 1 d . . . . .
H16A H 0.7664 0.1102 0.8719 0.044 Uiso 1 1 calc R . . . .
H16B H 0.8461 0.1870 0.8577 0.044 Uiso 1 1 calc R . . . .
C17 C 0.6771(4) 0.1332(4) 0.7786(4) 0.0389(18) Uani 1 1 d . . . . .
H17A H 0.6491 0.1596 0.7643 0.047 Uiso 1 1 calc R . . . .
H17B H 0.6464 0.0939 0.8154 0.047 Uiso 1 1 calc R . . . .
C18 C 0.8019(3) 0.2529(3) 0.7543(4) 0.0275(12) Uani 1 1 d . . . . .
H18A H 0.7752 0.2808 0.7409 0.033 Uiso 1 1 calc R . . . .
H18B H 0.8518 0.2897 0.7759 0.033 Uiso 1 1 calc R . . . .
C19 C 0.7333(4) 0.0546(4) 0.7351(4) 0.0401(18) Uani 1 1 d . . . . .
H19A H 0.7034 0.0157 0.7725 0.048 Uiso 1 1 calc R . . . .
H19B H 0.7408 0.0287 0.6927 0.048 Uiso 1 1 calc R . . . .
C20 C 1.0450(4) 0.3579(4) 0.5200(4) 0.0381(18) Uani 1 1 d . . . . .
H20A H 1.0565 0.3219 0.5446 0.057 Uiso 1 1 calc R . . . .
H20B H 1.0424 0.3494 0.4671 0.057 Uiso 1 1 calc R . . . .
H20C H 1.0851 0.4102 0.5308 0.057 Uiso 1 1 calc R . . . .
U2 U 1.0000 0.0000 0.50460(2) 0.01010(6) Uani 1 3 d S T P . .
S2 S 1.0000 0.0000 0.35298(13) 0.0245(5) Uani 1 3 d S T P . .
H2 H 1.0176 0.0188 0.3070 0.037 Uiso 0.3333 1 d R . . . .
O2 O 0.88961(19) -0.0069(2) 0.48920(17) 0.0132(7) Uani 1 1 d . . . . .
N2 N 0.9111(2) -0.0747(2) 0.6168(2) 0.0126(8) Uani 1 1 d . . . . .
C21 C 0.9041(3) -0.0253(3) 0.6737(3) 0.0129(10) Uani 1 1 d . . . . .
H21A H 0.9309 -0.0263 0.7185 0.015 Uiso 1 1 calc R . . . .
H21B H 0.8496 -0.0465 0.6860 0.015 Uiso 1 1 calc R . . . .
C22 C 0.9368(3) 0.0566(3) 0.6492(3) 0.0139(10) Uani 1 1 d . . . . .
H22A H 0.9022 0.0592 0.6126 0.021 Uiso 1 1 calc R . . . .
H22B H 0.9393 0.0880 0.6916 0.021 Uiso 1 1 calc R . . . .
C23 C 0.8352(3) -0.1294(3) 0.5840(3) 0.0149(10) Uani 1 1 d . . . . .
H23A H 0.8436 -0.1525 0.5398 0.018 Uiso 1 1 calc R . . . .
H23B H 0.8060 -0.1710 0.6194 0.018 Uiso 1 1 calc R . . . .
C24 C 0.7887(3) -0.0935(3) 0.5635(3) 0.0154(10) Uani 1 1 d . . . . .
C25 C 0.8180(3) -0.0327(3) 0.5132(3) 0.0147(10) Uani 1 1 d . . . . .
C26 C 0.7719(3) -0.0021(3) 0.4912(3) 0.0157(10) Uani 1 1 d . . . . .
C27 C 0.7006(3) -0.0314(3) 0.5240(3) 0.0212(12) Uani 1 1 d . . . . .
H27 H 0.6696 -0.0106 0.5101 0.025 Uiso 1 1 calc R . . . .
C28 C 0.6720(3) -0.0895(4) 0.5761(3) 0.0242(12) Uani 1 1 d . . . . .
C29 C 0.7167(3) -0.1210(3) 0.5942(3) 0.0192(11) Uani 1 1 d . . . . .
H29 H 0.6980 -0.1620 0.6280 0.023 Uiso 1 1 calc R . . . .
C30 C 0.7967(3) 0.0565(3) 0.4288(3) 0.0140(10) Uani 1 1 d . . . . .
C31 C 0.7594(4) 0.1359(4) 0.3493(3) 0.0207(13) Uani 1 1 d . . . . .
H31 H 0.7196 0.1506 0.3410 0.025 Uiso 1 1 calc R . . . .
C32 C 0.8285(3) 0.0740(3) 0.2938(3) 0.0163(10) Uani 1 1 d . . . . .
H32 H 0.8340 0.0489 0.2490 0.020 Uiso 1 1 calc R . . . .
C33 C 0.8974(3) 0.1854(3) 0.3810(3) 0.0199(11) Uani 1 1 d . . . . .
H33 H 0.9471 0.2319 0.3928 0.024 Uiso 1 1 calc R . . . .
C34 C 0.7360(3) 0.0805(3) 0.4137(3) 0.0189(11) Uani 1 1 d . . . . .
H34A H 0.6863 0.0346 0.4028 0.023 Uiso 1 1 calc R . . . .
H34B H 0.7296 0.1050 0.4578 0.023 Uiso 1 1 calc R . . . .
C35 C 0.8727(3) 0.1297(3) 0.4448(3) 0.0157(10) Uani 1 1 d . . . . .
H35A H 0.8671 0.1544 0.4891 0.019 Uiso 1 1 calc R . . . .
H35B H 0.9127 0.1163 0.4545 0.019 Uiso 1 1 calc R . . . .
C36 C 0.7681(3) 0.0981(4) 0.2803(3) 0.0204(11) Uani 1 1 d . . . . .
H36A H 0.7840 0.1342 0.2388 0.024 Uiso 1 1 calc R . . . .
H36B H 0.7186 0.0527 0.2678 0.024 Uiso 1 1 calc R . . . .
C37 C 0.9065(3) 0.1466(3) 0.3120(3) 0.0169(10) Uani 1 1 d . . . . .
H37A H 0.9458 0.1321 0.3206 0.020 Uiso 1 1 calc R . . . .
H37B H 0.9230 0.1825 0.2703 0.020 Uiso 1 1 calc R . . . .
C38 C 0.8052(4) 0.0191(4) 0.3584(2) 0.0150(12) Uani 1 1 d . . . . .
H38A H 0.8441 0.0039 0.3662 0.018 Uiso 1 1 calc R . . . .
H38B H 0.7561 -0.0274 0.3473 0.018 Uiso 1 1 calc R . . . .
C39 C 0.8368(4) 0.2082(4) 0.3663(3) 0.0237(13) Uani 1 1 d . . . . .
H39A H 0.8526 0.2437 0.3243 0.028 Uiso 1 1 calc R . . . .
H39B H 0.8315 0.2345 0.4096 0.028 Uiso 1 1 calc R . . . .
C40 C 0.5945(4) -0.1179(4) 0.6104(5) 0.0428(18) Uani 1 1 d . . . . .
H40A H 0.5716 -0.0889 0.5910 0.064 Uiso 1 1 calc R . . . .
H40B H 0.5616 -0.1720 0.5991 0.064 Uiso 1 1 calc R . . . .
H40C H 0.6001 -0.1111 0.6635 0.064 Uiso 1 1 calc R . . . .
C100 C 0.5668(11) 0.1922(8) 0.9246(11) 0.104(6) Uani 0.651(11) 1 d D U . A 1
H10A H 0.5952 0.2138 0.8786 0.125 Uiso 0.651(11) 1 calc R . . A 1
H10B H 0.5395 0.2198 0.9374 0.125 Uiso 0.651(11) 1 calc R . . A 1
Cl11 Cl 0.6310(7) 0.2018(9) 0.9963(8) 0.177(6) Uani 0.651(11) 1 d D U . A 1
Cl12 Cl 0.4999(4) 0.0915(4) 0.9137(4) 0.117(3) Uani 0.651(11) 1 d D U . A 1
C110 C 0.5700(10) 0.180(3) 0.9028(11) 0.118(9) Uani 0.349(11) 1 d D U . A 2
H11A H 0.5822 0.2261 0.8744 0.142 Uiso 0.349(11) 1 calc R . . A 2
H11B H 0.5742 0.1432 0.8699 0.142 Uiso 0.349(11) 1 calc R . . A 2
Cl13 Cl 0.4757(7) 0.1381(9) 0.9388(6) 0.126(6) Uani 0.349(11) 1 d D U . A 2
Cl14 Cl 0.6351(8) 0.2038(13) 0.9779(10) 0.102(4) Uani 0.349(11) 1 d D U . A 2
C200 C 0.529(3) 0.0065(18) 0.2585(13) 0.196(11) Uani 0.568(11) 1 d D U . B 1
H20D H 0.5697 -0.0030 0.2774 0.235 Uiso 0.568(11) 1 calc R . . B 1
H20E H 0.4807 -0.0425 0.2565 0.235 Uiso 0.568(11) 1 calc R . . B 1
Cl21 Cl 0.5539(7) 0.0495(11) 0.1714(7) 0.216(6) Uani 0.568(11) 1 d D U . B 1
Cl22 Cl 0.5203(10) 0.0748(8) 0.3155(8) 0.213(6) Uani 0.568(11) 1 d D U . B 1
C210 C 0.544(3) 0.093(3) 0.268(3) 0.193(12) Uani 0.432(11) 1 d D U . B 2
H21C H 0.4925 0.0822 0.2549 0.231 Uiso 0.432(11) 1 calc R . . B 2
H21D H 0.5645 0.1320 0.3069 0.231 Uiso 0.432(11) 1 calc R . . B 2
Cl23 Cl 0.6047(16) 0.1254(17) 0.1903(15) 0.295(11) Uani 0.432(11) 1 d D U . B 2
Cl24 Cl 0.5403(11) 0.0066(12) 0.3003(13) 0.226(8) Uani 0.432(11) 1 d D U . B 2
C300 C 0.6667 0.3333 0.221(8) 0.425(6) Uani 0.5 3 d DS TU P . .
Cl31 Cl 0.7032(6) 0.2682(7) 0.2315(5) 0.099(3) Uani 0.3333 1 d D U . . .

loop_
_atom_site_aniso_label
_atom_site_aniso_U_11
_atom_site_aniso_U_22
_atom_site_aniso_U_33
_atom_site_aniso_U_23
_atom_site_aniso_U_13
_atom_site_aniso_U_12
U1 0.01350(9) 0.01350(9) 0.02317(16) 0.000 0.000 0.00675(5)
S1 0.0430(11) 0.0430(11) 0.0363(17) 0.000 0.000 0.0215(5)
O1 0.0127(17) 0.0225(19) 0.031(2) 0.0094(17) 0.0059(16) 0.0105(15)
N1 0.019(2) 0.014(2) 0.028(3) 0.0039(19) 0.0012(19) 0.0089(18)
C1 0.020(3) 0.019(3) 0.027(3) 0.000(2) 0.004(2) 0.011(2)
C2 0.020(3) 0.017(3) 0.034(3) 0.007(2) 0.004(3) 0.011(2)
C3 0.018(3) 0.020(3) 0.030(3) 0.004(2) 0.002(2) 0.010(2)
C4 0.017(3) 0.015(3) 0.029(3) 0.000(2) 0.000(2) 0.007(2)
C5 0.019(2) 0.021(2) 0.026(3) 0.000(2) 0.001(2) 0.013(2)
C6 0.019(3) 0.023(3) 0.023(3) 0.000(2) 0.001(2) 0.013(2)
C7 0.023(3) 0.029(3) 0.026(3) 0.002(3) 0.004(3) 0.019(2)
C8 0.020(3) 0.032(3) 0.031(3) 0.004(3) 0.004(2) 0.018(3)
C9 0.018(3) 0.025(3) 0.031(4) 0.007(2) 0.007(2) 0.011(2)
C10 0.023(3) 0.028(3) 0.025(3) 0.004(2) 0.003(2) 0.020(2)
C11 0.038(3) 0.045(4) 0.035(4) 0.019(3) 0.011(3) 0.034(3)
C12 0.030(3) 0.038(4) 0.030(3) 0.009(3) 0.013(3) 0.022(3)
C13 0.027(3) 0.024(3) 0.059(5) 0.015(3) -0.002(3) 0.011(3)
C14 0.025(3) 0.033(3) 0.027(3) 0.007(3) 0.002(2) 0.022(3)
C15 0.026(3) 0.023(3) 0.041(4) 0.006(3) -0.006(3) 0.015(3)
C16 0.028(4) 0.055(5) 0.035(4) 0.015(4) 0.008(3) 0.027(4)
C17 0.025(3) 0.038(4) 0.059(5) 0.024(3) 0.012(3) 0.020(3)
C18 0.023(3) 0.032(3) 0.031(3) 0.005(3) 0.011(3) 0.017(2)
C19 0.045(4) 0.032(4) 0.048(5) 0.015(3) 0.004(3) 0.023(3)
C20 0.028(3) 0.049(4) 0.045(5) 0.016(3) 0.018(3) 0.026(3)
U2 0.01139(8) 0.01139(8) 0.00752(11) 0.000 0.000 0.00569(4)
S2 0.0332(9) 0.0332(9) 0.0070(10) 0.000 0.000 0.0166(4)
O2 0.0104(16) 0.0200(18) 0.0100(18) 0.0038(13) 0.0025(12) 0.0083(14)
N2 0.016(2) 0.0128(19) 0.008(2) 0.0000(16) -0.0020(16) 0.0071(16)
C21 0.013(2) 0.017(2) 0.009(2) 0.0000(18) 0.0015(18) 0.007(2)
C22 0.011(2) 0.016(2) 0.014(2) -0.0019(19) 0.0009(19) 0.006(2)
C23 0.014(2) 0.016(2) 0.013(2) -0.0013(18) -0.0014(17) 0.007(2)
C24 0.016(2) 0.018(3) 0.011(2) 0.0013(19) 0.0021(19) 0.007(2)
C25 0.016(2) 0.020(2) 0.009(2) 0.001(2) 0.0030(19) 0.011(2)
C26 0.014(2) 0.021(3) 0.013(3) 0.0004(19) 0.0000(18) 0.009(2)
C27 0.018(3) 0.029(3) 0.021(3) 0.004(2) 0.004(2) 0.014(2)
C28 0.015(3) 0.034(3) 0.025(3) 0.010(2) 0.006(2) 0.014(2)
C29 0.016(2) 0.022(3) 0.016(3) 0.006(2) 0.003(2) 0.007(2)
C30 0.015(2) 0.017(3) 0.012(2) 0.0012(19) 0.0005(19) 0.010(2)
C31 0.023(3) 0.030(4) 0.017(3) 0.004(2) 0.003(2) 0.020(3)
C32 0.021(3) 0.018(3) 0.011(2) -0.0007(19) 0.001(2) 0.011(2)
C33 0.024(3) 0.015(3) 0.020(3) -0.001(2) 0.004(2) 0.009(2)
C34 0.023(3) 0.024(3) 0.015(3) 0.003(2) 0.002(2) 0.016(2)
C35 0.019(3) 0.018(2) 0.011(2) -0.002(2) -0.001(2) 0.010(2)
C36 0.024(3) 0.029(3) 0.014(2) 0.002(2) 0.001(2) 0.017(3)
C37 0.019(3) 0.018(3) 0.016(2) 0.002(2) 0.006(2) 0.011(2)
C38 0.018(3) 0.015(3) 0.014(3) -0.0019(17) -0.0008(17) 0.010(3)
C39 0.037(4) 0.020(3) 0.020(3) 0.000(2) 0.004(3) 0.018(3)
C40 0.024(3) 0.061(4) 0.049(4) 0.035(4) 0.023(4) 0.025(3)
C100 0.115(9) 0.126(9) 0.094(9) 0.029(8) 0.017(8) 0.077(7)
Cl11 0.191(9) 0.182(9) 0.170(11) 0.100(8) 0.028(8) 0.101(7)
Cl12 0.104(4) 0.144(6) 0.123(5) 0.071(4) 0.041(4) 0.076(4)
C110 0.119(11) 0.132(11) 0.110(12) 0.024(10) 0.014(10) 0.068(8)
Cl13 0.120(8) 0.156(10) 0.090(7) 0.040(7) 0.026(6) 0.061(7)
Cl14 0.106(7) 0.171(11) 0.080(7) 0.024(8) 0.028(5) 0.106(7)
C200 0.171(14) 0.204(14) 0.216(15) -0.001(11) -0.017(11) 0.096(10)
Cl21 0.149(9) 0.327(16) 0.206(11) -0.103(10) -0.010(8) 0.146(10)
Cl22 0.220(11) 0.177(10) 0.239(12) -0.057(9) 0.021(10) 0.098(9)
C210 0.180(14) 0.198(14) 0.205(15) -0.003(11) -0.006(11) 0.099(10)
Cl23 0.299(18) 0.37(2) 0.253(17) 0.011(16) -0.065(15) 0.192(15)
Cl24 0.119(9) 0.235(14) 0.296(16) -0.024(13) -0.007(12) 0.067(9)
C300 0.425(5) 0.425(5) 0.425(7) 0.000 0.000 0.212(3)
Cl31 0.098(6) 0.127(7) 0.061(5) -0.001(4) 0.012(4) 0.047(5)

loop_
_atom_type_symbol
_atom_type_description
_atom_type_scat_dispersion_real
_atom_type_scat_dispersion_imag
_atom_type_scat_source
C C 0.0033 0.0016 'International Tables Vol C Tables 4.2.6.8 and 6.1.1.4'
H H 0.0000 0.0000 'International Tables Vol C Tables 4.2.6.8 and 6.1.1.4'
N N 0.0061 0.0033 'International Tables Vol C Tables 4.2.6.8 and 6.1.1.4'
O O 0.0106 0.0060 'International Tables Vol C Tables 4.2.6.8 and 6.1.1.4'
S S 0.1246 0.1234 'International Tables Vol C Tables 4.2.6.8 and 6.1.1.4'
U U -9.6767 9.6646 'International Tables Vol C Tables 4.2.6.8 and 6.1.1.4'
Cl Cl 0.1484 0.1585 'International Tables Vol C Tables 4.2.6.8 and 6.1.1.4'

loop_
_geom_angle_atom_site_label_1
_geom_angle_atom_site_label_2
_geom_angle_atom_site_label_3
_geom_angle
_geom_angle_site_symmetry_1
_geom_angle_site_symmetry_3
O1 U1 S1 82.84(11) . .
O1 U1 S1 82.84(11) 5_665 .
O1 U1 S1 82.84(11) 4_655 .
O1 U1 O1 118.47(5) . 5_665
O1 U1 O1 118.47(5) 5_665 4_655
O1 U1 O1 118.47(5) . 4_655
O1 U1 N1 70.57(14) . .
O1 U1 N1 85.67(15) . 5_665
O1 U1 N1 85.67(15) 5_665 4_655
O1 U1 N1 70.57(14) 4_655 4_655
O1 U1 N1 70.57(14) 5_665 5_665
O1 U1 N1 134.42(15) 4_655 5_665
O1 U1 N1 134.42(15) 5_665 .
O1 U1 N1 85.67(15) 4_655 .
O1 U1 N1 134.42(15) . 4_655
N1 U1 S1 141.28(10) . .
N1 U1 S1 141.28(10) 4_655 .
N1 U1 S1 141.27(10) 5_665 .
N1 U1 N1 65.61(16) . 4_655
N1 U1 N1 65.61(16) 5_665 4_655
N1 U1 N1 65.61(16) 5_665 .
U1 S1 H1 152.3 . .
C5 O1 U1 151.7(4) . .
C1 N1 U1 115.4(3) . .
C1 N1 C3 110.4(4) . .
C2 N1 U1 105.6(3) . .
C2 N1 C1 110.6(5) . .
C2 N1 C3 106.9(4) . .
C3 N1 U1 107.5(3) . .
N1 C1 H1A 109.1 . .
N1 C1 H1B 109.1 . .
N1 C1 C2 112.3(5) . 5_665
H1A C1 H1B 107.9 . .
C2 C1 H1A 109.1 5_665 .
C2 C1 H1B 109.1 5_665 .
N1 C2 C1 112.7(5) . 4_655
N1 C2 H2A 109.1 . .
N1 C2 H2B 109.1 . .
C1 C2 H2A 109.1 4_655 .
C1 C2 H2B 109.1 4_655 .
H2A C2 H2B 107.8 . .
N1 C3 H3A 108.6 . .
N1 C3 H3B 108.6 . .
H3A C3 H3B 107.5 . .
C4 C3 N1 114.9(5) . .
C4 C3 H3A 108.6 . .
C4 C3 H3B 108.6 . .
C5 C4 C3 120.9(5) . .
C9 C4 C3 119.5(5) . .
C9 C4 C5 119.6(5) . .
O1 C5 C4 116.2(5) . .
O1 C5 C6 122.3(5) . .
C6 C5 C4 121.5(5) . .
C5 C6 C7 116.5(5) . .
C5 C6 C10 122.1(5) . .
C7 C6 C10 121.4(5) . .
C6 C7 H7 118.3 . .
C8 C7 C6 123.3(5) . .
C8 C7 H7 118.3 . .
C7 C8 C20 120.5(5) . .
C9 C8 C7 118.4(5) . .
C9 C8 C20 121.1(6) . .
C4 C9 H9 119.7 . .
C8 C9 C4 120.7(5) . .
C8 C9 H9 119.7 . .
C6 C10 C14 113.5(5) . .
C6 C10 C15 109.5(5) . .
C6 C10 C18 110.1(5) . .
C14 C10 C15 107.0(5) . .
C14 C10 C18 107.3(5) . .
C18 C10 C15 109.3(5) . .
C14 C11 H11 109.4 . .
C14 C11 C16 110.1(6) . .
C16 C11 H11 109.4 . .
C19 C11 H11 109.4 . .
C19 C11 C14 110.0(5) . .
C19 C11 C16 108.6(6) . .
C16 C12 H12 108.8 . .
C16 C12 C18 110.0(5) . .
C17 C12 H12 108.8 . .
C17 C12 C16 110.3(6) . .
C17 C12 C18 110.2(6) . .
C18 C12 H12 108.8 . .
C15 C13 H13 109.7 . .
C15 C13 C17 109.5(5) . .
C15 C13 C19 109.8(6) . .
C17 C13 H13 109.7 . .
C19 C13 H13 109.7 . .
C19 C13 C17 108.4(6) . .
C10 C14 H14A 109.3 . .
C10 C14 H14B 109.3 . .
C11 C14 C10 111.7(5) . .
C11 C14 H14A 109.3 . .
C11 C14 H14B 109.3 . .
H14A C14 H14B 107.9 . .
C10 C15 H15A 109.3 . .
C10 C15 H15B 109.3 . .
C13 C15 C10 111.6(5) . .
C13 C15 H15A 109.3 . .
C13 C15 H15B 109.3 . .
H15A C15 H15B 108.0 . .
C11 C16 H16A 110.1 . .
C11 C16 H16B 110.1 . .
C12 C16 C11 107.9(6) . .
C12 C16 H16A 110.1 . .
C12 C16 H16B 110.1 . .
H16A C16 H16B 108.4 . .
C12 C17 C13 109.3(5) . .
C12 C17 H17A 109.8 . .
C12 C17 H17B 109.8 . .
C13 C17 H17A 109.8 . .
C13 C17 H17B 109.8 . .
H17A C17 H17B 108.3 . .
C10 C18 C12 110.0(5) . .
C10 C18 H18A 109.7 . .
C10 C18 H18B 109.7 . .
C12 C18 H18A 109.7 . .
C12 C18 H18B 109.7 . .
H18A C18 H18B 108.2 . .
C11 C19 C13 109.4(6) . .
C11 C19 H19A 109.8 . .
C11 C19 H19B 109.8 . .
C13 C19 H19A 109.8 . .
C13 C19 H19B 109.8 . .
H19A C19 H19B 108.2 . .
C8 C20 H20A 109.5 . .
C8 C20 H20B 109.5 . .
C8 C20 H20C 109.5 . .
H20A C20 H20B 109.5 . .
H20A C20 H20C 109.5 . .
H20B C20 H20C 109.5 . .
O2 U2 S2 82.60(8) 5_765 .
O2 U2 S2 82.60(8) 4_645 .
O2 U2 S2 82.60(8) . .
O2 U2 O2 118.37(4) 5_765 .
O2 U2 O2 118.37(4) 4_645 .
O2 U2 O2 118.37(4) 5_765 4_645
O2 U2 N2 84.46(13) 5_765 4_645
O2 U2 N2 84.46(13) 4_645 .
O2 U2 N2 71.49(12) 5_765 5_765
O2 U2 N2 71.49(12) 4_645 4_645
O2 U2 N2 84.46(12) . 5_765
O2 U2 N2 135.51(12) . 4_645
O2 U2 N2 135.51(12) 4_645 5_765
O2 U2 N2 135.50(12) 5_765 .
O2 U2 N2 71.49(12) . .
N2 U2 S2 140.81(9) . .
N2 U2 S2 140.81(9) 4_645 .
N2 U2 S2 140.81(9) 5_765 .
N2 U2 N2 66.36(14) 4_645 .
N2 U2 N2 66.36(14) 5_765 4_645
N2 U2 N2 66.36(14) 5_765 .
U2 S2 H2 156.3 . .
C25 O2 U2 148.4(3) . .
C21 N2 U2 114.9(3) . .
C21 N2 C23 111.6(4) . .
C22 N2 U2 106.1(3) 4_645 .
C22 N2 C21 110.6(4) 4_645 .
C22 N2 C23 107.9(4) 4_645 .
C23 N2 U2 105.3(3) . .
N2 C21 H21A 109.0 . .
N2 C21 H21B 109.0 . .
N2 C21 C22 113.0(4) . .
H21A C21 H21B 107.8 . .
C22 C21 H21A 109.0 . .
C22 C21 H21B 109.0 . .
N2 C22 C21 112.8(4) 5_765 .
N2 C22 H22A 109.0 5_765 .
N2 C22 H22B 109.0 5_765 .
C21 C22 H22A 109.0 . .
C21 C22 H22B 109.0 . .
H22A C22 H22B 107.8 . .
N2 C23 H23A 108.8 . .
N2 C23 H23B 108.8 . .
H23A C23 H23B 107.7 . .
C24 C23 N2 113.7(4) . .
C24 C23 H23A 108.8 . .
C24 C23 H23B 108.8 . .
C25 C24 C23 119.7(5) . .
C29 C24 C23 119.5(5) . .
C29 C24 C25 120.8(5) . .
O2 C25 C24 117.0(4) . .
O2 C25 C26 123.8(4) . .
C24 C25 C26 119.2(5) . .
C25 C26 C30 121.1(4) . .
C27 C26 C25 117.5(5) . .
C27 C26 C30 121.2(5) . .
C26 C27 H27 118.0 . .
C26 C27 C28 124.0(5) . .
C28 C27 H27 118.0 . .
C27 C28 C40 121.3(5) . .
C29 C28 C27 117.4(5) . .
C29 C28 C40 121.3(5) . .
C24 C29 H29 119.5 . .
C28 C29 C24 121.0(5) . .
C28 C29 H29 119.5 . .
C26 C30 C34 111.6(4) . .
C26 C30 C35 112.6(4) . .
C26 C30 C38 108.3(4) . .
C35 C30 C34 107.4(4) . .
C35 C30 C38 109.1(4) . .
C38 C30 C34 107.6(4) . .
C34 C31 H31 109.6 . .
C34 C31 C36 109.8(5) . .
C34 C31 C39 109.6(5) . .
C36 C31 H31 109.6 . .
C36 C31 C39 108.8(5) . .
C39 C31 H31 109.6 . .
C36 C32 H32 109.7 . .
C36 C32 C37 108.9(4) . .
C37 C32 H32 109.7 . .
C38 C32 H32 109.7 . .
C38 C32 C36 110.3(5) . .
C38 C32 C37 108.6(4) . .
C35 C33 H33 109.6 . .
C35 C33 C37 109.1(4) . .
C35 C33 C39 110.0(5) . .
C37 C33 H33 109.6 . .
C39 C33 H33 109.6 . .
C39 C33 C37 109.0(5) . .
C30 C34 H34A 109.4 . .
C30 C34 H34B 109.4 . .
C31 C34 C30 111.3(5) . .
C31 C34 H34A 109.4 . .
C31 C34 H34B 109.4 . .
H34A C34 H34B 108.0 . .
C30 C35 H35A 109.3 . .
C30 C35 H35B 109.3 . .
C33 C35 C30 111.5(4) . .
C33 C35 H35A 109.3 . .
C33 C35 H35B 109.3 . .
H35A C35 H35B 108.0 . .
C31 C36 C32 109.5(5) . .
C31 C36 H36A 109.8 . .
C31 C36 H36B 109.8 . .
C32 C36 H36A 109.8 . .
C32 C36 H36B 109.8 . .
H36A C36 H36B 108.2 . .
C32 C37 H37A 109.8 . .
C32 C37 H37B 109.8 . .
C33 C37 C32 109.4(4) . .
C33 C37 H37A 109.8 . .
C33 C37 H37B 109.8 . .
H37A C37 H37B 108.3 . .
C30 C38 H38A 109.4 . .
C30 C38 H38B 109.4 . .
C32 C38 C30 111.0(5) . .
C32 C38 H38A 109.4 . .
C32 C38 H38B 109.4 . .
H38A C38 H38B 108.0 . .
C31 C39 H39A 109.8 . .
C31 C39 H39B 109.8 . .
C33 C39 C31 109.5(5) . .
C33 C39 H39A 109.8 . .
C33 C39 H39B 109.8 . .
H39A C39 H39B 108.2 . .
C28 C40 H40A 109.5 . .
C28 C40 H40B 109.5 . .
C28 C40 H40C 109.5 . .
H40A C40 H40B 109.5 . .
H40A C40 H40C 109.5 . .
H40B C40 H40C 109.5 . .
H10A C100 H10B 108.5 . .
Cl11 C100 H10A 110.2 . .
Cl11 C100 H10B 110.2 . .
Cl11 C100 Cl12 107.3(9) . .
Cl12 C100 H10A 110.2 . .
Cl12 C100 H10B 110.2 . .
H11A C110 H11B 108.4 . .
Cl13 C110 H11A 110.1 . .
Cl13 C110 H11B 110.0 . .
Cl13 C110 Cl14 108.2(10) . .
Cl14 C110 H11A 110.1 . .
Cl14 C110 H11B 110.0 . .
H20D C200 H20E 108.9 . .
Cl21 C200 H20D 110.8 . .
Cl21 C200 H20E 110.8 . .
Cl21 C200 Cl22 104.6(9) . .
Cl22 C200 H20D 110.8 . .
Cl22 C200 H20E 110.8 . .
H21C C210 H21D 108.4 . .
Cl23 C210 H21C 110.1 . .
Cl23 C210 H21D 110.1 . .
Cl23 C210 Cl24 108.2(11) . .
Cl24 C210 H21C 110.1 . .
Cl24 C210 H21D 110.1 . .
Cl31 C300 Cl31 118.9(16) . 5_665
Cl31 C300 Cl31 118.8(16) 4_655 5_665
Cl31 C300 Cl31 118.8(16) . 4_655

loop_
_geom_bond_atom_site_label_1
_geom_bond_atom_site_label_2
_geom_bond_distance
_geom_bond_site_symmetry_2
U1 S1 2.844(4) .
U1 O1 2.152(4) .
U1 O1 2.152(4) 5_665
U1 O1 2.152(4) 4_655
U1 N1 2.680(5) 4_655
U1 N1 2.680(5) .
U1 N1 2.680(5) 5_665
S1 H1 0.9410 .
O1 C5 1.358(6) .
N1 C1 1.497(7) .
N1 C2 1.492(7) .
N1 C3 1.505(7) .
C1 H1A 0.9900 .
C1 H1B 0.9900 .
C1 C2 1.517(8) 5_665
C2 C1 1.517(8) 4_655
C2 H2A 0.9900 .
C2 H2B 0.9900 .
C3 H3A 0.9900 .
C3 H3B 0.9900 .
C3 C4 1.502(8) .
C4 C5 1.409(8) .
C4 C9 1.396(8) .
C5 C6 1.395(7) .
C6 C7 1.411(7) .
C6 C10 1.529(8) .
C7 H7 0.9500 .
C7 C8 1.392(8) .
C8 C9 1.385(8) .
C8 C20 1.513(8) .
C9 H9 0.9500 .
C10 C14 1.536(7) .
C10 C15 1.552(8) .
C10 C18 1.543(9) .
C11 H11 1.0000 .
C11 C14 1.527(8) .
C11 C16 1.555(10) .
C11 C19 1.526(10) .
C12 H12 1.0000 .
C12 C16 1.523(9) .
C12 C17 1.520(10) .
C12 C18 1.549(9) .
C13 H13 1.0000 .
C13 C15 1.512(9) .
C13 C17 1.546(11) .
C13 C19 1.542(9) .
C14 H14A 0.9900 .
C14 H14B 0.9900 .
C15 H15A 0.9900 .
C15 H15B 0.9900 .
C16 H16A 0.9900 .
C16 H16B 0.9900 .
C17 H17A 0.9900 .
C17 H17B 0.9900 .
C18 H18A 0.9900 .
C18 H18B 0.9900 .
C19 H19A 0.9900 .
C19 H19B 0.9900 .
C20 H20A 0.9800 .
C20 H20B 0.9800 .
C20 H20C 0.9800 .
U2 S2 2.775(2) .
U2 O2 2.188(3) .
U2 O2 2.188(3) 5_765
U2 O2 2.188(3) 4_645
U2 N2 2.650(4) 4_645
U2 N2 2.651(4) .
U2 N2 2.650(4) 5_765
S2 H2 0.9186 .
O2 C25 1.347(6) .
N2 C21 1.498(6) .
N2 C22 1.487(6) 4_645
N2 C23 1.500(6) .
C21 H21A 0.9900 .
C21 H21B 0.9900 .
C21 C22 1.513(7) .
C22 N2 1.487(6) 5_765
C22 H22A 0.9900 .
C22 H22B 0.9900 .
C23 H23A 0.9900 .
C23 H23B 0.9900 .
C23 C24 1.499(7) .
C24 C25 1.409(7) .
C24 C29 1.393(7) .
C25 C26 1.413(7) .
C26 C27 1.393(7) .
C26 C30 1.539(7) .
C27 H27 0.9500 .
C27 C28 1.395(8) .
C28 C29 1.384(8) .
C28 C40 1.512(8) .
C29 H29 0.9500 .
C30 C34 1.558(7) .
C30 C35 1.541(7) .
C30 C38 1.546(7) .
C31 H31 1.0000 .
C31 C34 1.529(8) .
C31 C36 1.533(8) .
C31 C39 1.550(10) .
C32 H32 1.0000 .
C32 C36 1.547(8) .
C32 C37 1.564(8) .
C32 C38 1.527(7) .
C33 H33 1.0000 .
C33 C35 1.523(8) .
C33 C37 1.546(8) .
C33 C39 1.535(9) .
C34 H34A 0.9900 .
C34 H34B 0.9900 .
C35 H35A 0.9900 .
C35 H35B 0.9900 .
C36 H36A 0.9900 .
C36 H36B 0.9900 .
C37 H37A 0.9900 .
C37 H37B 0.9900 .
C38 H38A 0.9900 .
C38 H38B 0.9900 .
C39 H39A 0.9900 .
C39 H39B 0.9900 .
C40 H40A 0.9800 .
C40 H40B 0.9800 .
C40 H40C 0.9800 .
C100 H10A 0.9900 .
C100 H10B 0.9900 .
C100 Cl11 1.788(11) .
C100 Cl12 1.811(12) .
C110 H11A 0.9900 .
C110 H11B 0.9900 .
C110 Cl13 1.785(12) .
C110 Cl14 1.796(12) .
C200 H20D 0.9900 .
C200 H20E 0.9900 .
C200 Cl21 1.766(12) .
C200 Cl22 1.815(12) .
C210 H21C 0.9900 .
C210 H21D 0.9900 .
C210 Cl23 1.777(12) .
C210 Cl24 1.803(12) .
C300 Cl31 1.817(13) .
C300 Cl31 1.817(13) 5_665
C300 Cl31 1.817(13) 4_655

loop_
_geom_torsion_atom_site_label_1
_geom_torsion_atom_site_label_2
_geom_torsion_atom_site_label_3
_geom_torsion_atom_site_label_4
_geom_torsion
_geom_torsion_site_symmetry_1
_geom_torsion_site_symmetry_4
U1 O1 C5 C4 14.2(11) . .
U1 O1 C5 C6 -165.3(5) . .
U1 N1 C1 C2 -11.9(6) . 5_665
U1 N1 C2 C1 -60.2(5) . 4_655
U1 N1 C3 C4 74.3(5) . .
O1 C5 C6 C7 178.6(5) . .
O1 C5 C6 C10 -1.6(9) . .
N1 C3 C4 C5 -54.9(7) . .
N1 C3 C4 C9 127.8(6) . .
C1 N1 C2 C1 65.3(6) . 4_655
C1 N1 C3 C4 -52.4(6) . .
C2 N1 C1 C2 -131.7(5) . 5_665
C2 N1 C3 C4 -172.8(5) . .
C3 N1 C1 C2 110.2(5) . 5_665
C3 N1 C2 C1 -174.5(5) . 4_655
C3 C4 C5 O1 4.9(8) . .
C3 C4 C5 C6 -175.6(5) . .
C3 C4 C9 C8 176.2(6) . .
C4 C5 C6 C7 -0.9(9) . .
C4 C5 C6 C10 179.0(5) . .
C5 C4 C9 C8 -1.1(9) . .
C5 C6 C7 C8 -0.5(9) . .
C5 C6 C10 C14 -179.4(5) . .
C5 C6 C10 C15 61.2(7) . .
C5 C6 C10 C18 -59.0(7) . .
C6 C7 C8 C9 1.1(10) . .
C6 C7 C8 C20 179.9(6) . .
C6 C10 C14 C11 -179.1(5) . .
C6 C10 C15 C13 -177.9(5) . .
C6 C10 C18 C12 176.5(5) . .
C7 C6 C10 C14 0.5(8) . .
C7 C6 C10 C15 -118.9(6) . .
C7 C6 C10 C18 120.8(6) . .
C7 C8 C9 C4 -0.2(9) . .
C9 C4 C5 O1 -177.8(5) . .
C9 C4 C5 C6 1.7(9) . .
C10 C6 C7 C8 179.6(6) . .
C14 C10 C15 C13 58.7(7) . .
C14 C10 C18 C12 -59.5(6) . .
C14 C11 C16 C12 58.8(7) . .
C14 C11 C19 C13 -58.3(7) . .
C15 C10 C14 C11 -58.2(7) . .
C15 C10 C18 C12 56.2(6) . .
C15 C13 C17 C12 -60.2(7) . .
C15 C13 C19 C11 58.6(8) . .
C16 C11 C14 C10 -59.7(7) . .
C16 C11 C19 C13 62.3(7) . .
C16 C12 C17 C13 -61.1(7) . .
C16 C12 C18 C10 62.5(7) . .
C17 C12 C16 C11 61.5(7) . .
C17 C12 C18 C10 -59.3(6) . .
C17 C13 C15 C10 58.8(7) . .
C17 C13 C19 C11 -60.9(7) . .
C18 C10 C14 C11 59.0(7) . .
C18 C10 C15 C13 -57.2(6) . .
C18 C12 C16 C11 -60.3(8) . .
C18 C12 C17 C13 60.6(7) . .
C19 C11 C14 C10 59.9(7) . .
C19 C11 C16 C12 -61.7(7) . .
C19 C13 C15 C10 -60.1(8) . .
C19 C13 C17 C12 59.5(7) . .
C20 C8 C9 C4 -179.0(6) . .
U2 O2 C25 C24 -18.1(9) . .
U2 O2 C25 C26 161.4(4) . .
U2 N2 C21 C22 11.2(5) . .
U2 N2 C23 C24 -79.3(4) . .
O2 C25 C26 C27 -176.1(5) . .
O2 C25 C26 C30 9.0(8) . .
N2 C21 C22 N2 -48.3(6) . 5_765
N2 C23 C24 C25 58.8(6) . .
N2 C23 C24 C29 -121.6(5) . .
C21 N2 C23 C24 46.0(5) . .
C22 N2 C21 C22 131.2(4) 4_645 .
C22 N2 C23 C24 167.7(4) 4_645 .
C23 N2 C21 C22 -108.6(5) . .
C23 C24 C25 O2 -3.9(7) . .
C23 C24 C25 C26 176.5(5) . .
C23 C24 C29 C28 -179.6(5) . .
C24 C25 C26 C27 3.5(7) . .
C24 C25 C26 C30 -171.5(5) . .
C25 C24 C29 C28 0.1(8) . .
C25 C26 C27 C28 -1.0(8) . .
C25 C26 C30 C34 178.9(5) . .
C25 C26 C30 C35 -60.2(6) . .
C25 C26 C30 C38 60.5(6) . .
C26 C27 C28 C29 -2.0(9) . .
C26 C27 C28 C40 179.1(6) . .
C26 C30 C34 C31 -177.4(5) . .
C26 C30 C35 C33 177.9(4) . .
C26 C30 C38 C32 179.1(5) . .
C27 C26 C30 C34 4.2(7) . .
C27 C26 C30 C35 125.1(5) . .
C27 C26 C30 C38 -114.2(6) . .
C27 C28 C29 C24 2.4(9) . .
C29 C24 C25 O2 176.5(5) . .
C29 C24 C25 C26 -3.1(8) . .
C30 C26 C27 C28 174.0(5) . .
C34 C30 C35 C33 -58.8(5) . .
C34 C30 C38 C32 58.2(6) . .
C34 C31 C36 C32 -58.6(6) . .
C34 C31 C39 C33 58.3(6) . .
C35 C30 C34 C31 58.7(6) . .
C35 C30 C38 C32 -58.0(6) . .
C35 C33 C37 C32 60.1(6) . .
C35 C33 C39 C31 -58.5(6) . .
C36 C31 C34 C30 60.0(6) . .
C36 C31 C39 C33 -61.7(6) . .
C36 C32 C37 C33 59.7(6) . .
C36 C32 C38 C30 -59.5(6) . .
C37 C32 C36 C31 -60.5(6) . .
C37 C32 C38 C30 59.8(6) . .
C37 C33 C35 C30 -59.3(6) . .
C37 C33 C39 C31 61.1(6) . .
C38 C30 C34 C31 -58.7(6) . .
C38 C30 C35 C33 57.6(6) . .
C38 C32 C36 C31 58.6(6) . .
C38 C32 C37 C33 -60.5(6) . .
C39 C31 C34 C30 -59.5(6) . .
C39 C31 C36 C32 61.3(6) . .
C39 C33 C35 C30 60.2(6) . .
C39 C33 C37 C32 -60.1(6) . .
C40 C28 C29 C24 -178.6(6) . .

loop_
_twin_individual_id
_twin_individual_mass_fraction_refined
1 0.985(7)
2 0.015(7)
